data_4077878
loop_
_publ_author_name
'Safa, Muhieddine A.'
'Abo-Amer, Anwar'
'Borecki, Aneta'
'Cooper, Benjamin F. T.'
'Puddephatt, Richard J.'

_publ_section_title
;
 Synthesis and Self-Association of Organoplatinum(IV) Boronic Acids
;
_journal_issue 7
_journal_name_full Organometallics
_journal_page_first 2675
_journal_paper_doi 10.1021/om2009217
_journal_volume 31
_journal_year 2012
_chemical_formula_moiety 'C25 H30 B Br N2 O6 Pt'
_chemical_formula_sum 'C25 H30 B Br N2 O6 Pt'
_chemical_formula_weight 740.32
_chemical_name_systematic
; 
 ? 
;
_space_group_IT_number 14
_symmetry_cell_setting monoclinic
_symmetry_space_group_name_Hall '-P 2ybc'
_symmetry_space_group_name_H-M 'P 1 21/c 1'
_atom_sites_solution_hydrogens geom
_atom_sites_solution_primary direct
_atom_sites_solution_secondary difmap
_audit_creation_method SHELXL-97
_cell_angle_alpha 90.00
_cell_angle_beta 101.060(6)
_cell_angle_gamma 90.00
_cell_formula_units_Z 8
_cell_length_a 20.654(4)
_cell_length_b 13.466(3)
_cell_length_c 19.897(4)
_cell_measurement_reflns_used 6413
_cell_measurement_temperature 150(2)
_cell_measurement_theta_max 20.14
_cell_measurement_theta_min 2.52
_cell_volume 5431.1(19)
_computing_cell_refinement 'Bruker SAINT'
_computing_data_collection 'Bruker APEX2'
_computing_data_reduction 'Bruker SAINT'
_computing_molecular_graphics 'Bruker SHELXTL'
_computing_publication_material 'Bruker SHELXTL'
_computing_structure_refinement 'SHELXL-97 (Sheldrick, 2008)'
_computing_structure_solution 'SHELXS-97 (Sheldrick, 2008)'
_diffrn_ambient_temperature 150(2)
_diffrn_measured_fraction_theta_full 1.000
_diffrn_measured_fraction_theta_max 1.000
_diffrn_measurement_device_type 'Bruker APEX-II CCD'
_diffrn_measurement_method '\f and \w scans'
_diffrn_radiation_monochromator graphite
_diffrn_radiation_source 'fine-focus sealed tube'
_diffrn_radiation_type MoK\a
_diffrn_radiation_wavelength 0.71073
_diffrn_reflns_av_R_equivalents 0.1480
_diffrn_reflns_av_sigmaI/netI 0.0797
_diffrn_reflns_limit_h_max 25
_diffrn_reflns_limit_h_min -25
_diffrn_reflns_limit_k_max 16
_diffrn_reflns_limit_k_min -16
_diffrn_reflns_limit_l_max 24
_diffrn_reflns_limit_l_min -24
_diffrn_reflns_number 119920
_diffrn_reflns_theta_full 26.02
_diffrn_reflns_theta_max 26.02
_diffrn_reflns_theta_min 1.00
_exptl_absorpt_coefficient_mu 6.680
_exptl_absorpt_correction_T_max 0.9182
_exptl_absorpt_correction_T_min 0.8561
_exptl_absorpt_correction_type multi-scan
_exptl_absorpt_process_details 'SDABS (Bruker, 2006)'
_exptl_crystal_colour yellow
_exptl_crystal_density_diffrn 1.811
_exptl_crystal_density_method 'not measured'
_exptl_crystal_description block
_exptl_crystal_F_000 2880
_exptl_crystal_size_max 0.02
_exptl_crystal_size_mid 0.01
_exptl_crystal_size_min 0.01
_refine_diff_density_max 2.428
_refine_diff_density_min -1.411
_refine_diff_density_rms 0.174
_refine_ls_extinction_method none
_refine_ls_goodness_of_fit_ref 1.005
_refine_ls_hydrogen_treatment constr
_refine_ls_matrix_type full
_refine_ls_number_parameters 657
_refine_ls_number_reflns 10711
_refine_ls_number_restraints 0
_refine_ls_restrained_S_all 1.005
_refine_ls_R_factor_all 0.0867
_refine_ls_R_factor_gt 0.0432
_refine_ls_shift/su_max 0.001
_refine_ls_shift/su_mean 0.000
_refine_ls_structure_factor_coef Fsqd
_refine_ls_weighting_details 'calc w=1/[\s^2^(Fo^2^)+(0.0125P)^2^+24.6761P] where P=(Fo^2^+2Fc^2^)/3'
_refine_ls_weighting_scheme calc
_refine_ls_wR_factor_gt 0.0677
_refine_ls_wR_factor_ref 0.0809
_reflns_number_gt 7285
_reflns_number_total 10711
_reflns_threshold_expression >2sigma(I)
_cod_data_source_file om2009217_si_001.cif
_cod_data_source_block 6
_cod_depositor_comments
;
The following automatic conversions were performed:

'_symmetry_cell_setting' value 'Monoclinic' changed to 'monoclinic'
according to /home/saulius/struct/CIF-dictionaries/cif_core.dic
dictionary named 'cif_core.dic' version 2.4.1 from 2010-06-29.

Automatic conversion script
Id: cif_fix_values 1715 2011-07-08 13:25:40Z adriana 
;
_cod_original_cell_volume 5431(2)
_cod_original_sg_symbol_H-M P2(1)/c
_cod_database_code 4077878

loop_
_symmetry_equiv_pos_as_xyz
'x, y, z'
'-x, y+1/2, -z+1/2'
'-x, -y, -z'
'x, -y-1/2, z-1/2'

loop_
_atom_site_label
_atom_site_type_symbol
_atom_site_fract_x
_atom_site_fract_y
_atom_site_fract_z
_atom_site_U_iso_or_equiv
_atom_site_adp_type
_atom_site_occupancy
_atom_site_symmetry_multiplicity
_atom_site_calc_flag
_atom_site_refinement_flags
Pt1 Pt 0.137811(16) 0.61622(2) 0.273533(15) 0.02674(8) Uani 1 1 d .
Pt2 Pt 0.398088(15) 0.09241(2) 0.217250(14) 0.02443(8) Uani 1 1 d .
Br1 Br 0.05940(5) 0.54824(6) 0.34901(5) 0.0489(3) Uani 1 1 d .
Br2 Br 0.48760(4) -0.00422(6) 0.16793(4) 0.0370(2) Uani 1 1 d .
O1 O 0.0826(2) 0.1599(3) 0.0921(3) 0.0307(13) Uani 1 1 d .
O2 O -0.0005(3) 0.2480(4) 0.0307(3) 0.0342(13) Uani 1 1 d .
O3 O -0.1490(3) 0.8088(4) 0.0622(3) 0.0450(15) Uani 1 1 d .
O4 O -0.1428(3) 0.6631(4) 0.0076(3) 0.0388(14) Uani 1 1 d .
O5 O 0.1180(2) 0.6915(4) 0.0685(3) 0.0355(14) Uani 1 1 d .
H5A H 0.0831 0.6974 0.0392 0.053 Uiso 1 1 calc R
O6 O 0.1113(2) 0.5380(4) 0.0131(3) 0.0377(14) Uani 1 1 d .
H6 H 0.1319 0.4842 0.0133 0.057 Uiso 1 1 calc R
O7 O 0.4046(2) -0.3402(3) 0.4256(2) 0.0261(12) Uani 1 1 d .
O8 O 0.4937(3) -0.2586(4) 0.4826(2) 0.0315(13) Uani 1 1 d .
O9 O 0.6821(2) 0.2590(3) 0.4467(2) 0.0253(12) Uani 1 1 d .
O10 O 0.6557(2) 0.1282(4) 0.5070(2) 0.0294(12) Uani 1 1 d .
O11 O 0.3946(2) 0.2124(4) 0.4079(2) 0.0313(13) Uani 1 1 d .
H11A H 0.4283 0.2175 0.4390 0.047 Uiso 1 1 calc R
O12 O 0.3909(2) 0.0648(4) 0.4690(2) 0.0312(13) Uani 1 1 d .
H12 H 0.3674 0.0139 0.4693 0.047 Uiso 1 1 calc R
N1 N 0.0507(3) 0.6606(4) 0.2026(3) 0.0246(14) Uani 1 1 d .
N2 N 0.1130(3) 0.4853(4) 0.2111(3) 0.0259(15) Uani 1 1 d .
N3 N 0.4029(3) -0.0287(4) 0.2895(3) 0.0196(13) Uani 1 1 d .
N4 N 0.4777(3) 0.1371(4) 0.2974(3) 0.0202(14) Uani 1 1 d .
C1 C 0.2174(4) 0.5630(6) 0.3405(4) 0.042(2) Uani 1 1 d .
H1A H 0.2523 0.6135 0.3480 0.063 Uiso 1 1 calc R
H1B H 0.2338 0.5030 0.3215 0.063 Uiso 1 1 calc R
H1C H 0.2045 0.5470 0.3841 0.063 Uiso 1 1 calc R
C2 C 0.0226(4) 0.7497(6) 0.2002(4) 0.033(2) Uani 1 1 d .
H2 H 0.0424 0.7991 0.2316 0.039 Uiso 1 1 calc R
C3 C -0.0339(4) 0.7732(6) 0.1542(4) 0.036(2) Uani 1 1 d .
H3 H -0.0526 0.8377 0.1536 0.043 Uiso 1 1 calc R
C4 C -0.0631(4) 0.7002(5) 0.1085(4) 0.0289(18) Uani 1 1 d .
C5 C -0.0339(3) 0.6080(5) 0.1110(4) 0.0270(17) Uani 1 1 d .
H5 H -0.0526 0.5577 0.0797 0.032 Uiso 1 1 calc R
C6 C 0.0228(4) 0.5885(5) 0.1591(4) 0.0254(17) Uani 1 1 d .
C7 C 0.0566(3) 0.4913(5) 0.1631(3) 0.0207(16) Uani 1 1 d .
C8 C 0.1462(3) 0.3981(5) 0.2166(4) 0.0271(18) Uani 1 1 d .
H8 H 0.1853 0.3926 0.2504 0.033 Uiso 1 1 calc R
C9 C 0.1264(4) 0.3174(5) 0.1760(4) 0.0319(19) Uani 1 1 d .
H9 H 0.1515 0.2578 0.1816 0.038 Uiso 1 1 calc R
C10 C 0.0695(4) 0.3241(5) 0.1268(4) 0.0236(17) Uani 1 1 d .
C11 C 0.0348(3) 0.4121(5) 0.1203(3) 0.0236(16) Uani 1 1 d .
H11 H -0.0041 0.4186 0.0863 0.028 Uiso 1 1 calc R
C12 C 0.0453(4) 0.2406(6) 0.0776(4) 0.0284(18) Uani 1 1 d .
C13 C 0.0618(4) 0.0717(5) 0.0500(4) 0.0329(19) Uani 1 1 d .
H13A H 0.0743 0.0784 0.0046 0.040 Uiso 1 1 calc R
H13B H 0.0133 0.0635 0.0431 0.040 Uiso 1 1 calc R
C14 C 0.0957(4) -0.0160(6) 0.0873(4) 0.044(2) Uani 1 1 d .
H14A H 0.1436 -0.0070 0.0940 0.066 Uiso 1 1 calc R
H14B H 0.0831 -0.0764 0.0605 0.066 Uiso 1 1 calc R
H14C H 0.0827 -0.0222 0.1320 0.066 Uiso 1 1 calc R
C15 C -0.1226(4) 0.7199(6) 0.0547(4) 0.036(2) Uani 1 1 d .
C16 C -0.2068(4) 0.8390(7) 0.0110(5) 0.049(2) Uani 1 1 d .
H16A H -0.2112 0.9122 0.0111 0.058 Uiso 1 1 calc R
H16B H -0.2011 0.8180 -0.0351 0.058 Uiso 1 1 calc R
C17 C -0.2662(4) 0.7935(6) 0.0270(5) 0.050(2) Uani 1 1 d .
H17A H -0.2642 0.7214 0.0211 0.075 Uiso 1 1 calc R
H17B H -0.3051 0.8200 -0.0038 0.075 Uiso 1 1 calc R
H17C H -0.2691 0.8086 0.0745 0.075 Uiso 1 1 calc R
C18 C 0.2001(4) 0.6765(6) 0.2135(4) 0.034(2) Uani 1 1 d .
H18A H 0.1738 0.7206 0.1789 0.041 Uiso 1 1 calc R
H18B H 0.2334 0.7182 0.2431 0.041 Uiso 1 1 calc R
C19 C 0.2351(4) 0.6029(5) 0.1775(4) 0.0282(18) Uani 1 1 d .
C20 C 0.2095(4) 0.5642(5) 0.1118(4) 0.0281(18) Uani 1 1 d .
B1 B 0.1439(4) 0.5987(7) 0.0638(4) 0.029(2) Uani 1 1 d .
C22 C 0.2459(4) 0.4895(6) 0.0863(4) 0.0329(19) Uani 1 1 d .
H22 H 0.2288 0.4628 0.0422 0.039 Uiso 1 1 calc R
C23 C 0.3056(4) 0.4529(6) 0.1222(4) 0.040(2) Uani 1 1 d .
H23 H 0.3284 0.4019 0.1034 0.048 Uiso 1 1 calc R
C24 C 0.3308(4) 0.4924(7) 0.1858(5) 0.044(2) Uani 1 1 d .
H24 H 0.3717 0.4688 0.2111 0.053 Uiso 1 1 calc R
C25 C 0.2968(4) 0.5663(6) 0.2129(4) 0.039(2) Uani 1 1 d .
H25 H 0.3154 0.5933 0.2564 0.047 Uiso 1 1 calc R
C26 C 0.4562(3) -0.0250(5) 0.3408(3) 0.0193(16) Uani 1 1 d .
C27 C 0.4708(3) -0.1022(5) 0.3886(3) 0.0198(15) Uani 1 1 d .
H27 H 0.5089 -0.0986 0.4239 0.024 Uiso 1 1 calc R
C28 C 0.4294(4) -0.1834(5) 0.3839(3) 0.0223(17) Uani 1 1 d .
C29 C 0.4467(4) -0.2648(5) 0.4359(4) 0.0229(17) Uani 1 1 d .
C30 C 0.4238(4) -0.4257(6) 0.4716(4) 0.041(2) Uani 1 1 d .
H30A H 0.4192 -0.4087 0.5189 0.049 Uiso 1 1 calc R
H30B H 0.4703 -0.4440 0.4722 0.049 Uiso 1 1 calc R
C31 C 0.3792(4) -0.5104(6) 0.4452(4) 0.044(2) Uani 1 1 d .
H31A H 0.3333 -0.4914 0.4447 0.066 Uiso 1 1 calc R
H31B H 0.3906 -0.5683 0.4750 0.066 Uiso 1 1 calc R
H31C H 0.3845 -0.5271 0.3986 0.066 Uiso 1 1 calc R
C32 C 0.3743(4) -0.1860(5) 0.3314(4) 0.0256(17) Uani 1 1 d .
H32 H 0.3449 -0.2410 0.3268 0.031 Uiso 1 1 calc R
C33 C 0.3626(3) -0.1070(5) 0.2859(3) 0.0244(17) Uani 1 1 d .
H33 H 0.3244 -0.1087 0.2507 0.029 Uiso 1 1 calc R
C34 C 0.4973(3) 0.0666(5) 0.3457(3) 0.0198(16) Uani 1 1 d .
C35 C 0.5109(4) 0.2220(5) 0.3002(4) 0.0301(19) Uani 1 1 d .
H35 H 0.4966 0.2714 0.2665 0.036 Uiso 1 1 calc R
C36 C 0.5662(4) 0.2407(5) 0.3508(4) 0.0268(18) Uani 1 1 d .
H36 H 0.5897 0.3015 0.3515 0.032 Uiso 1 1 calc R
C37 C 0.5862(3) 0.1686(5) 0.4002(3) 0.0209(16) Uani 1 1 d .
C38 C 0.5511(3) 0.0817(5) 0.3982(3) 0.0230(16) Uani 1 1 d .
H38 H 0.5636 0.0325 0.4325 0.028 Uiso 1 1 calc R
C39 C 0.6450(4) 0.1819(5) 0.4569(4) 0.0232(17) Uani 1 1 d .
C40 C 0.7402(3) 0.2756(6) 0.5003(4) 0.0279(18) Uani 1 1 d .
H40A H 0.7671 0.2143 0.5083 0.033 Uiso 1 1 calc R
H40B H 0.7267 0.2945 0.5437 0.033 Uiso 1 1 calc R
C41 C 0.7791(4) 0.3575(5) 0.4765(4) 0.034(2) Uani 1 1 d .
H41A H 0.7905 0.3391 0.4325 0.050 Uiso 1 1 calc R
H41B H 0.8196 0.3685 0.5104 0.050 Uiso 1 1 calc R
H41C H 0.7527 0.4185 0.4709 0.050 Uiso 1 1 calc R
C42 C 0.3292(4) 0.1774(5) 0.2563(4) 0.0288(19) Uani 1 1 d .
H42A H 0.3532 0.2264 0.2890 0.035 Uiso 1 1 calc R
H42B H 0.3022 0.2150 0.2182 0.035 Uiso 1 1 calc R
C43 C 0.2841(3) 0.1196(5) 0.2916(3) 0.0224(16) Uani 1 1 d .
C44 C 0.2226(4) 0.0884(6) 0.2543(4) 0.0304(18) Uani 1 1 d .
H44 H 0.2116 0.1045 0.2070 0.037 Uiso 1 1 calc R
C45 C 0.1772(4) 0.0355(6) 0.2830(4) 0.043(2) Uani 1 1 d .
H45 H 0.1355 0.0181 0.2563 0.051 Uiso 1 1 calc R
C46 C 0.1936(4) 0.0084(6) 0.3513(4) 0.036(2) Uani 1 1 d .
H46 H 0.1636 -0.0293 0.3716 0.043 Uiso 1 1 calc R
C47 C 0.2535(4) 0.0364(6) 0.3895(4) 0.034(2) Uani 1 1 d .
H47 H 0.2641 0.0169 0.4362 0.040 Uiso 1 1 calc R
C48 C 0.2997(4) 0.0926(5) 0.3625(4) 0.0264(17) Uani 1 1 d .
C49 C 0.3238(4) 0.0391(6) 0.1426(4) 0.034(2) Uani 1 1 d .
H49A H 0.2927 0.0929 0.1263 0.051 Uiso 1 1 calc R
H49B H 0.3006 -0.0144 0.1615 0.051 Uiso 1 1 calc R
H49C H 0.3425 0.0135 0.1044 0.051 Uiso 1 1 calc R
C50 C 0.4032(4) 0.2111(6) 0.1533(4) 0.040(2) Uani 1 1 d .
H50A H 0.3600 0.2214 0.1237 0.060 Uiso 1 1 calc R
H50B H 0.4362 0.1975 0.1251 0.060 Uiso 1 1 calc R
H50C H 0.4159 0.2709 0.1808 0.060 Uiso 1 1 calc R
C21 C 0.1506(4) 0.7476(6) 0.3274(4) 0.044(2) Uani 1 1 d .
H21A H 0.1952 0.7497 0.3553 0.066 Uiso 1 1 calc R
H21B H 0.1181 0.7520 0.3573 0.066 Uiso 1 1 calc R
H21C H 0.1447 0.8035 0.2954 0.066 Uiso 1 1 calc R
B2 B 0.3645(4) 0.1236(6) 0.4139(4) 0.027(2) Uani 1 1 d .

loop_
_atom_site_aniso_label
_atom_site_aniso_U_11
_atom_site_aniso_U_22
_atom_site_aniso_U_33
_atom_site_aniso_U_23
_atom_site_aniso_U_13
_atom_site_aniso_U_12
Pt1 0.0367(2) 0.01880(15) 0.02228(16) -0.00288(12) -0.00039(13) 0.00109(14)
Pt2 0.02969(18) 0.02354(16) 0.01754(15) 0.00297(12) -0.00184(12) -0.00411(14)
Br1 0.0730(7) 0.0321(5) 0.0505(6) 0.0030(4) 0.0342(5) 0.0038(5)
Br2 0.0422(5) 0.0386(5) 0.0319(5) -0.0054(4) 0.0117(4) -0.0044(4)
O1 0.034(3) 0.017(3) 0.038(3) -0.012(2) -0.001(3) 0.001(2)
O2 0.035(3) 0.029(3) 0.032(3) -0.004(2) -0.008(3) 0.003(3)
O3 0.040(4) 0.034(3) 0.057(4) 0.001(3) -0.001(3) 0.010(3)
O4 0.035(4) 0.032(3) 0.045(4) 0.002(3) -0.002(3) 0.004(3)
O5 0.027(3) 0.036(3) 0.037(3) 0.003(3) -0.007(3) -0.003(3)
O6 0.035(3) 0.034(3) 0.036(3) -0.003(3) -0.013(3) 0.003(3)
O7 0.023(3) 0.020(3) 0.033(3) 0.006(2) -0.001(2) -0.003(2)
O8 0.037(3) 0.024(3) 0.028(3) 0.004(2) -0.005(3) -0.004(2)
O9 0.023(3) 0.023(3) 0.027(3) 0.002(2) -0.003(2) -0.007(2)
O10 0.030(3) 0.028(3) 0.027(3) 0.004(2) -0.002(2) -0.004(2)
O11 0.028(3) 0.030(3) 0.033(3) 0.005(2) -0.002(2) 0.001(2)
O12 0.033(3) 0.027(3) 0.030(3) 0.005(2) -0.004(2) -0.004(2)
N1 0.024(4) 0.021(3) 0.026(4) -0.002(3) -0.003(3) -0.002(3)
N2 0.029(4) 0.020(3) 0.029(4) -0.004(3) 0.007(3) 0.000(3)
N3 0.016(3) 0.018(3) 0.023(3) -0.002(3) 0.000(3) -0.002(3)
N4 0.029(4) 0.011(3) 0.019(3) 0.003(2) 0.002(3) -0.002(3)
C1 0.064(6) 0.031(5) 0.024(4) -0.008(4) -0.008(4) 0.003(4)
C2 0.038(5) 0.024(4) 0.033(5) -0.005(4) -0.001(4) 0.011(4)
C3 0.036(5) 0.016(4) 0.055(6) 0.001(4) 0.011(4) 0.001(4)
C4 0.025(5) 0.021(4) 0.038(5) 0.000(4) 0.001(4) 0.001(3)
C5 0.026(4) 0.024(4) 0.032(4) -0.005(3) 0.008(3) -0.005(4)
C6 0.027(4) 0.024(4) 0.026(4) 0.004(3) 0.005(3) 0.001(4)
C7 0.018(4) 0.027(4) 0.017(4) 0.002(3) 0.002(3) 0.003(3)
C8 0.020(4) 0.030(5) 0.030(4) -0.007(3) 0.002(3) 0.008(4)
C9 0.035(5) 0.019(4) 0.041(5) -0.005(4) 0.005(4) 0.004(4)
C10 0.028(4) 0.015(4) 0.026(4) 0.000(3) -0.001(3) 0.002(3)
C11 0.022(4) 0.023(4) 0.026(4) -0.004(3) 0.004(3) -0.003(3)
C12 0.025(5) 0.027(4) 0.033(5) -0.006(4) 0.006(4) 0.002(4)
C13 0.037(5) 0.024(4) 0.038(5) -0.010(4) 0.008(4) -0.002(4)
C14 0.043(6) 0.025(5) 0.059(6) -0.018(4) -0.001(5) 0.011(4)
C15 0.026(5) 0.028(5) 0.051(6) 0.003(4) 0.001(4) 0.005(4)
C16 0.046(6) 0.043(6) 0.055(6) 0.011(5) 0.006(5) 0.002(5)
C17 0.045(6) 0.041(6) 0.066(6) 0.017(5) 0.019(5) 0.009(5)
C18 0.036(5) 0.038(5) 0.024(4) 0.000(4) -0.002(4) -0.015(4)
C19 0.029(4) 0.027(4) 0.028(4) 0.002(3) 0.005(3) -0.013(4)
C20 0.029(5) 0.026(4) 0.031(4) -0.002(3) 0.011(4) -0.006(4)
B1 0.027(5) 0.034(6) 0.028(5) 0.003(4) 0.010(4) -0.005(4)
C22 0.028(5) 0.042(5) 0.028(4) 0.000(4) 0.005(4) -0.003(4)
C23 0.029(5) 0.051(6) 0.043(5) -0.003(4) 0.011(4) 0.001(4)
C24 0.027(5) 0.048(6) 0.056(6) 0.016(5) 0.008(4) 0.003(4)
C25 0.034(5) 0.042(5) 0.038(5) 0.002(4) 0.000(4) -0.015(4)
C26 0.020(4) 0.020(4) 0.019(4) 0.000(3) 0.007(3) -0.001(3)
C27 0.023(4) 0.018(4) 0.018(4) 0.001(3) 0.002(3) 0.004(3)
C28 0.027(4) 0.018(4) 0.020(4) -0.003(3) 0.002(3) 0.001(3)
C29 0.025(4) 0.022(4) 0.023(4) 0.005(3) 0.008(3) 0.003(3)
C30 0.042(5) 0.027(5) 0.048(5) 0.013(4) -0.002(4) 0.003(4)
C31 0.045(6) 0.028(5) 0.058(6) 0.018(4) 0.006(5) -0.001(4)
C32 0.025(4) 0.019(4) 0.031(4) 0.001(3) 0.001(3) -0.004(3)
C33 0.026(4) 0.024(4) 0.020(4) 0.004(3) -0.003(3) -0.005(3)
C34 0.023(4) 0.022(4) 0.015(4) 0.001(3) 0.005(3) -0.004(3)
C35 0.042(5) 0.018(4) 0.029(4) 0.005(3) 0.001(4) -0.005(4)
C36 0.027(5) 0.024(4) 0.027(4) -0.003(3) 0.000(3) -0.013(3)
C37 0.019(4) 0.023(4) 0.019(4) -0.003(3) 0.001(3) -0.006(3)
C38 0.022(4) 0.024(4) 0.023(4) 0.004(3) 0.004(3) 0.003(3)
C39 0.023(4) 0.020(4) 0.027(4) -0.007(3) 0.007(3) 0.000(3)
C40 0.021(4) 0.033(5) 0.027(4) -0.005(3) -0.003(3) -0.006(4)
C41 0.030(5) 0.027(5) 0.041(5) -0.005(4) -0.002(4) -0.009(4)
C42 0.034(5) 0.024(4) 0.023(4) 0.004(3) -0.007(4) -0.006(4)
C43 0.019(4) 0.018(4) 0.027(4) 0.008(3) -0.002(3) 0.003(3)
C44 0.028(5) 0.031(5) 0.029(4) -0.002(4) -0.002(3) 0.003(4)
C45 0.036(6) 0.037(5) 0.050(6) -0.004(4) -0.005(4) -0.005(4)
C46 0.034(5) 0.035(5) 0.038(5) -0.001(4) 0.008(4) -0.001(4)
C47 0.032(5) 0.033(5) 0.036(5) -0.007(4) 0.005(4) 0.003(4)
C48 0.026(4) 0.024(4) 0.031(4) 0.000(3) 0.012(3) 0.010(4)
C49 0.037(5) 0.039(5) 0.021(4) 0.004(4) -0.010(4) -0.004(4)
C50 0.047(6) 0.039(5) 0.030(5) 0.011(4) -0.003(4) -0.008(4)
C21 0.056(6) 0.035(5) 0.036(5) -0.009(4) -0.004(4) 0.005(4)
B2 0.022(5) 0.023(5) 0.035(5) 0.004(4) 0.005(4) 0.007(4)

loop_
_atom_type_symbol
_atom_type_description
_atom_type_scat_dispersion_real
_atom_type_scat_dispersion_imag
_atom_type_scat_source
C C 0.0033 0.0016 'International Tables Vol C Tables 4.2.6.8 and 6.1.1.4'
H H 0.0000 0.0000 'International Tables Vol C Tables 4.2.6.8 and 6.1.1.4'
N N 0.0061 0.0033 'International Tables Vol C Tables 4.2.6.8 and 6.1.1.4'
O O 0.0106 0.0060 'International Tables Vol C Tables 4.2.6.8 and 6.1.1.4'
B B 0.0013 0.0007 'International Tables Vol C Tables 4.2.6.8 and 6.1.1.4'
Br Br -0.2901 2.4595 'International Tables Vol C Tables 4.2.6.8 and 6.1.1.4'
Pt Pt -1.7033 8.3905 'International Tables Vol C Tables 4.2.6.8 and 6.1.1.4'

loop_
_geom_angle_atom_site_label_1
_geom_angle_atom_site_label_2
_geom_angle_atom_site_label_3
_geom_angle
C1 Pt1 C21 87.4(3)
C1 Pt1 C18 90.1(3)
C21 Pt1 C18 86.1(3)
C1 Pt1 N1 175.5(3)
C21 Pt1 N1 96.4(3)
C18 Pt1 N1 92.6(3)
C1 Pt1 N2 99.3(3)
C21 Pt1 N2 173.1(3)
C18 Pt1 N2 95.4(3)
N1 Pt1 N2 76.9(2)
C1 Pt1 Br1 90.7(3)
C21 Pt1 Br1 91.9(3)
C18 Pt1 Br1 177.8(2)
N1 Pt1 Br1 86.65(16)
N2 Pt1 Br1 86.49(16)
C49 Pt2 C50 86.8(3)
C49 Pt2 C42 89.6(3)
C50 Pt2 C42 85.6(3)
C49 Pt2 N4 175.8(3)
C50 Pt2 N4 96.8(3)
C42 Pt2 N4 92.8(2)
C49 Pt2 N3 98.6(3)
C50 Pt2 N3 174.2(3)
C42 Pt2 N3 96.5(2)
N4 Pt2 N3 77.7(2)
C49 Pt2 Br2 92.2(2)
C50 Pt2 Br2 91.8(2)
C42 Pt2 Br2 176.7(2)
N4 Pt2 Br2 85.53(15)
N3 Pt2 Br2 85.89(15)
C12 O1 C13 116.2(6)
C15 O3 C16 117.7(7)
B1 O5 H5A 109.5
B1 O6 H6 109.5
C29 O7 C30 114.3(5)
C39 O9 C40 115.1(5)
B2 O11 H11A 109.5
B2 O12 H12 109.5
C2 N1 C6 119.7(6)
C2 N1 Pt1 125.4(5)
C6 N1 Pt1 114.8(5)
C8 N2 C7 117.5(6)
C8 N2 Pt1 126.9(5)
C7 N2 Pt1 115.6(4)
C33 N3 C26 118.5(6)
C33 N3 Pt2 127.7(5)
C26 N3 Pt2 113.6(4)
C35 N4 C34 119.4(6)
C35 N4 Pt2 126.0(5)
C34 N4 Pt2 114.3(4)
Pt1 C1 H1A 109.5
Pt1 C1 H1B 109.5
H1A C1 H1B 109.5
Pt1 C1 H1C 109.5
H1A C1 H1C 109.5
H1B C1 H1C 109.5
N1 C2 C3 122.7(7)
N1 C2 H2 118.6
C3 C2 H2 118.6
C2 C3 C4 118.6(7)
C2 C3 H3 120.7
C4 C3 H3 120.7
C5 C4 C3 118.6(7)
C5 C4 C15 118.8(7)
C3 C4 C15 122.5(7)
C4 C5 C6 120.1(7)
C4 C5 H5 119.9
C6 C5 H5 119.9
N1 C6 C5 120.2(7)
N1 C6 C7 117.6(6)
C5 C6 C7 122.2(7)
N2 C7 C11 121.3(6)
N2 C7 C6 115.0(6)
C11 C7 C6 123.7(6)
N2 C8 C9 123.4(7)
N2 C8 H8 118.3
C9 C8 H8 118.3
C8 C9 C10 119.0(7)
C8 C9 H9 120.5
C10 C9 H9 120.5
C11 C10 C9 118.6(7)
C11 C10 C12 118.6(6)
C9 C10 C12 122.8(6)
C10 C11 C7 120.2(7)
C10 C11 H11 119.9
C7 C11 H11 119.9
O2 C12 O1 125.0(7)
O2 C12 C10 123.8(7)
O1 C12 C10 111.2(6)
O1 C13 C14 107.2(6)
O1 C13 H13A 110.3
C14 C13 H13A 110.3
O1 C13 H13B 110.3
C14 C13 H13B 110.3
H13A C13 H13B 108.5
C13 C14 H14A 109.5
C13 C14 H14B 109.5
H14A C14 H14B 109.5
C13 C14 H14C 109.5
H14A C14 H14C 109.5
H14B C14 H14C 109.5
O4 C15 O3 124.2(7)
O4 C15 C4 123.6(7)
O3 C15 C4 112.2(7)
C17 C16 O3 109.8(7)
C17 C16 H16A 109.7
O3 C16 H16A 109.7
C17 C16 H16B 109.7
O3 C16 H16B 109.7
H16A C16 H16B 108.2
C16 C17 H17A 109.5
C16 C17 H17B 109.5
H17A C17 H17B 109.5
C16 C17 H17C 109.5
H17A C17 H17C 109.5
H17B C17 H17C 109.5
C19 C18 Pt1 115.3(5)
C19 C18 H18A 108.4
Pt1 C18 H18A 108.4
C19 C18 H18B 108.4
Pt1 C18 H18B 108.4
H18A C18 H18B 107.5
C20 C19 C25 118.1(7)
C20 C19 C18 124.1(7)
C25 C19 C18 117.7(7)
C22 C20 C19 117.8(7)
C22 C20 B1 116.8(7)
C19 C20 B1 125.4(7)
O5 B1 O6 116.8(7)
O5 B1 C20 122.1(7)
O6 B1 C20 121.0(7)
C23 C22 C20 123.4(7)
C23 C22 H22 118.3
C20 C22 H22 118.3
C24 C23 C22 118.5(8)
C24 C23 H23 120.8
C22 C23 H23 120.8
C23 C24 C25 120.2(8)
C23 C24 H24 119.9
C25 C24 H24 119.9
C24 C25 C19 122.0(8)
C24 C25 H25 119.0
C19 C25 H25 119.0
N3 C26 C27 121.6(6)
N3 C26 C34 116.8(6)
C27 C26 C34 121.6(6)
C28 C27 C26 119.4(6)
C28 C27 H27 120.3
C26 C27 H27 120.3
C27 C28 C32 118.6(6)
C27 C28 C29 118.0(6)
C32 C28 C29 123.4(6)
O8 C29 O7 125.3(6)
O8 C29 C28 121.8(7)
O7 C29 C28 112.9(6)
O7 C30 C31 107.6(6)
O7 C30 H30A 110.2
C31 C30 H30A 110.2
O7 C30 H30B 110.2
C31 C30 H30B 110.2
H30A C30 H30B 108.5
C30 C31 H31A 109.5
C30 C31 H31B 109.5
H31A C31 H31B 109.5
C30 C31 H31C 109.5
H31A C31 H31C 109.5
H31B C31 H31C 109.5
C33 C32 C28 119.0(7)
C33 C32 H32 120.5
C28 C32 H32 120.5
N3 C33 C32 122.9(7)
N3 C33 H33 118.6
C32 C33 H33 118.6
N4 C34 C38 121.2(6)
N4 C34 C26 116.4(6)
C38 C34 C26 122.3(6)
N4 C35 C36 122.0(7)
N4 C35 H35 119.0
C36 C35 H35 119.0
C37 C36 C35 118.5(7)
C37 C36 H36 120.8
C35 C36 H36 120.8
C38 C37 C36 119.6(6)
C38 C37 C39 118.0(6)
C36 C37 C39 122.4(6)
C37 C38 C34 119.2(6)
C37 C38 H38 120.4
C34 C38 H38 120.4
O10 C39 O9 124.9(7)
O10 C39 C37 122.5(6)
O9 C39 C37 112.6(6)
O9 C40 C41 107.2(6)
O9 C40 H40A 110.3
C41 C40 H40A 110.3
O9 C40 H40B 110.3
C41 C40 H40B 110.3
H40A C40 H40B 108.5
C40 C41 H41A 109.5
C40 C41 H41B 109.5
H41A C41 H41B 109.5
C40 C41 H41C 109.5
H41A C41 H41C 109.5
H41B C41 H41C 109.5
C43 C42 Pt2 114.9(5)
C43 C42 H42A 108.5
Pt2 C42 H42A 108.5
C43 C42 H42B 108.5
Pt2 C42 H42B 108.5
H42A C42 H42B 107.5
C44 C43 C48 116.9(6)
C44 C43 C42 119.4(6)
C48 C43 C42 123.7(6)
C45 C44 C43 123.4(7)
C45 C44 H44 118.3
C43 C44 H44 118.3
C46 C45 C44 118.9(8)
C46 C45 H45 120.5
C44 C45 H45 120.5
C47 C46 C45 119.7(8)
C47 C46 H46 120.2
C45 C46 H46 120.2
C46 C47 C48 122.8(8)
C46 C47 H47 118.6
C48 C47 H47 118.6
C47 C48 C43 118.2(7)
C47 C48 B2 116.7(7)
C43 C48 B2 125.0(7)
Pt2 C49 H49A 109.5
Pt2 C49 H49B 109.5
H49A C49 H49B 109.5
Pt2 C49 H49C 109.5
H49A C49 H49C 109.5
H49B C49 H49C 109.5
Pt2 C50 H50A 109.5
Pt2 C50 H50B 109.5
H50A C50 H50B 109.5
Pt2 C50 H50C 109.5
H50A C50 H50C 109.5
H50B C50 H50C 109.5
Pt1 C21 H21A 109.5
Pt1 C21 H21B 109.5
H21A C21 H21B 109.5
Pt1 C21 H21C 109.5
H21A C21 H21C 109.5
H21B C21 H21C 109.5
O11 B2 O12 117.2(7)
O11 B2 C48 121.3(7)
O12 B2 C48 121.4(7)

loop_
_geom_bond_atom_site_label_1
_geom_bond_atom_site_label_2
_geom_bond_distance
Pt1 C1 2.037(7)
Pt1 C21 2.059(7)
Pt1 C18 2.080(7)
Pt1 N1 2.147(6)
Pt1 N2 2.161(6)
Pt1 Br1 2.5786(10)
Pt2 C49 2.049(7)
Pt2 C50 2.058(7)
Pt2 C42 2.089(7)
Pt2 N4 2.145(5)
Pt2 N3 2.163(5)
Pt2 Br2 2.6020(9)
O1 C12 1.331(8)
O1 C13 1.470(8)
O2 C12 1.199(8)
O3 C15 1.334(9)
O3 C16 1.470(9)
O4 C15 1.221(9)
O5 B1 1.369(10)
O5 H5A 0.8400
O6 B1 1.371(10)
O6 H6 0.8400
O7 C29 1.326(8)
O7 C30 1.476(8)
O8 C29 1.210(8)
O9 C39 1.328(8)
O9 C40 1.462(8)
O10 C39 1.216(8)
O11 B2 1.364(10)
O11 H11A 0.8400
O12 B2 1.377(9)
O12 H12 0.8400
N1 C2 1.329(9)
N1 C6 1.354(9)
N2 C8 1.355(9)
N2 C7 1.359(8)
N3 C33 1.336(8)
N3 C26 1.352(8)
N4 C35 1.330(8)
N4 C34 1.355(8)
C1 H1A 0.9800
C1 H1B 0.9800
C1 H1C 0.9800
C2 C3 1.376(10)
C2 H2 0.9500
C3 C4 1.395(10)
C3 H3 0.9500
C4 C5 1.377(10)
C4 C15 1.490(10)
C5 C6 1.389(9)
C5 H5 0.9500
C6 C7 1.477(9)
C7 C11 1.385(9)
C8 C9 1.368(10)
C8 H8 0.9500
C9 C10 1.382(10)
C9 H9 0.9500
C10 C11 1.378(9)
C10 C12 1.511(10)
C11 H11 0.9500
C13 C14 1.497(10)
C13 H13A 0.9900
C13 H13B 0.9900
C14 H14A 0.9800
C14 H14B 0.9800
C14 H14C 0.9800
C16 C17 1.459(11)
C16 H16A 0.9900
C16 H16B 0.9900
C17 H17A 0.9800
C17 H17B 0.9800
C17 H17C 0.9800
C18 C19 1.490(10)
C18 H18A 0.9900
C18 H18B 0.9900
C19 C20 1.412(10)
C19 C25 1.422(10)
C20 C22 1.407(10)
C20 B1 1.571(11)
C22 C23 1.391(10)
C22 H22 0.9500
C23 C24 1.380(11)
C23 H23 0.9500
C24 C25 1.385(11)
C24 H24 0.9500
C25 H25 0.9500
C26 C27 1.401(9)
C26 C34 1.490(9)
C27 C28 1.381(9)
C27 H27 0.9500
C28 C32 1.390(9)
C28 C29 1.504(9)
C30 C31 1.497(10)
C30 H30A 0.9900
C30 H30B 0.9900
C31 H31A 0.9800
C31 H31B 0.9800
C31 H31C 0.9800
C32 C33 1.388(9)
C32 H32 0.9500
C33 H33 0.9500
C34 C38 1.388(9)
C35 C36 1.394(9)
C35 H35 0.9500
C36 C37 1.386(9)
C36 H36 0.9500
C37 C38 1.373(9)
C37 C39 1.503(9)
C38 H38 0.9500
C40 C41 1.495(10)
C40 H40A 0.9900
C40 H40B 0.9900
C41 H41A 0.9800
C41 H41B 0.9800
C41 H41C 0.9800
C42 C43 1.488(9)
C42 H42A 0.9900
C42 H42B 0.9900
C43 C44 1.407(9)
C43 C48 1.433(9)
C44 C45 1.384(11)
C44 H44 0.9500
C45 C46 1.384(11)
C45 H45 0.9500
C46 C47 1.375(10)
C46 H46 0.9500
C47 C48 1.403(10)
C47 H47 0.9500
C48 B2 1.577(11)
C49 H49A 0.9800
C49 H49B 0.9800
C49 H49C 0.9800
C50 H50A 0.9800
C50 H50B 0.9800
C50 H50C 0.9800
C21 H21A 0.9800
C21 H21B 0.9800
C21 H21C 0.9800

loop_
_geom_hbond_atom_site_label_D
_geom_hbond_atom_site_label_H
_geom_hbond_atom_site_label_A
_geom_hbond_distance_DH
_geom_hbond_distance_HA
_geom_hbond_distance_DA
_geom_hbond_angle_DHA
_geom_hbond_site_symmetry_A
O12 H12 O10 0.84 2.05 2.843(7) 157.4 3_656
O11 H11A O8 0.84 2.09 2.921(7) 169.0 3_656
O6 H6 O4 0.84 2.05 2.833(7) 155.4 3_565
O5 H5A O2 0.84 2.12 2.935(7) 165.1 3_565

loop_
_geom_torsion_atom_site_label_1
_geom_torsion_atom_site_label_2
_geom_torsion_atom_site_label_3
_geom_torsion_atom_site_label_4
_geom_torsion
C21 Pt1 N1 C2 2.3(7)
C18 Pt1 N1 C2 -84.0(6)
N2 Pt1 N1 C2 -178.9(7)
Br1 Pt1 N1 C2 93.9(6)
C21 Pt1 N1 C6 -175.5(5)
C18 Pt1 N1 C6 98.2(5)
N2 Pt1 N1 C6 3.3(5)
Br1 Pt1 N1 C6 -83.9(5)
C1 Pt1 N2 C8 -3.2(7)
C18 Pt1 N2 C8 87.8(6)
N1 Pt1 N2 C8 179.2(6)
Br1 Pt1 N2 C8 -93.4(6)
C1 Pt1 N2 C7 174.3(5)
C18 Pt1 N2 C7 -94.7(5)
N1 Pt1 N2 C7 -3.3(5)
Br1 Pt1 N2 C7 84.1(5)
C49 Pt2 N3 C33 -6.3(6)
C42 Pt2 N3 C33 84.3(6)
N4 Pt2 N3 C33 175.8(6)
Br2 Pt2 N3 C33 -97.9(6)
C49 Pt2 N3 C26 168.8(5)
C42 Pt2 N3 C26 -100.6(5)
N4 Pt2 N3 C26 -9.1(4)
Br2 Pt2 N3 C26 77.2(4)
C50 Pt2 N4 C35 5.3(7)
C42 Pt2 N4 C35 -80.6(6)
N3 Pt2 N4 C35 -176.7(6)
Br2 Pt2 N4 C35 96.6(6)
C50 Pt2 N4 C34 -169.3(5)
C42 Pt2 N4 C34 104.8(5)
N3 Pt2 N4 C34 8.7(5)
Br2 Pt2 N4 C34 -78.1(5)
C6 N1 C2 C3 -1.1(12)
Pt1 N1 C2 C3 -178.8(6)
N1 C2 C3 C4 0.5(12)
C2 C3 C4 C5 -0.5(12)
C2 C3 C4 C15 -177.1(7)
C3 C4 C5 C6 1.1(11)
C15 C4 C5 C6 177.9(7)
C2 N1 C6 C5 1.8(10)
Pt1 N1 C6 C5 179.7(5)
C2 N1 C6 C7 179.1(7)
Pt1 N1 C6 C7 -2.9(8)
C4 C5 C6 N1 -1.8(11)
C4 C5 C6 C7 -179.0(7)
C8 N2 C7 C11 -1.6(10)
Pt1 N2 C7 C11 -179.3(5)
C8 N2 C7 C6 -179.5(6)
Pt1 N2 C7 C6 2.8(8)
N1 C6 C7 N2 0.1(9)
C5 C6 C7 N2 177.4(6)
N1 C6 C7 C11 -177.7(6)
C5 C6 C7 C11 -0.4(11)
C7 N2 C8 C9 1.0(11)
Pt1 N2 C8 C9 178.4(5)
N2 C8 C9 C10 -0.3(12)
C8 C9 C10 C11 0.2(11)
C8 C9 C10 C12 177.3(7)
C9 C10 C11 C7 -0.9(11)
C12 C10 C11 C7 -178.1(6)
N2 C7 C11 C10 1.6(11)
C6 C7 C11 C10 179.3(7)
C13 O1 C12 O2 -5.2(11)
C13 O1 C12 C10 176.8(6)
C11 C10 C12 O2 4.2(12)
C9 C10 C12 O2 -172.9(8)
C11 C10 C12 O1 -177.8(6)
C9 C10 C12 O1 5.1(10)
C12 O1 C13 C14 -162.5(7)
C16 O3 C15 O4 1.3(12)
C16 O3 C15 C4 178.0(6)
C5 C4 C15 O4 -8.8(12)
C3 C4 C15 O4 167.8(8)
C5 C4 C15 O3 174.5(7)
C3 C4 C15 O3 -8.9(11)
C15 O3 C16 C17 80.9(9)
C1 Pt1 C18 C19 68.9(6)
C21 Pt1 C18 C19 156.3(6)
N1 Pt1 C18 C19 -107.5(6)
N2 Pt1 C18 C19 -30.5(6)
Pt1 C18 C19 C20 88.8(8)
Pt1 C18 C19 C25 -88.3(7)
C25 C19 C20 C22 1.8(10)
C18 C19 C20 C22 -175.3(7)
C25 C19 C20 B1 -177.2(7)
C18 C19 C20 B1 5.8(12)
C22 C20 B1 O5 -153.9(7)
C19 C20 B1 O5 25.0(12)
C22 C20 B1 O6 23.2(11)
C19 C20 B1 O6 -157.8(7)
C19 C20 C22 C23 -0.4(12)
B1 C20 C22 C23 178.6(7)
C20 C22 C23 C24 -0.7(12)
C22 C23 C24 C25 0.4(12)
C23 C24 C25 C19 1.0(12)
C20 C19 C25 C24 -2.1(11)
C18 C19 C25 C24 175.1(7)
C33 N3 C26 C27 1.8(10)
Pt2 N3 C26 C27 -173.8(5)
C33 N3 C26 C34 -176.1(6)
Pt2 N3 C26 C34 8.3(7)
N3 C26 C27 C28 -1.0(10)
C34 C26 C27 C28 176.8(6)
C26 C27 C28 C32 0.1(10)
C26 C27 C28 C29 179.9(6)
C30 O7 C29 O8 -7.4(10)
C30 O7 C29 C28 174.2(6)
C27 C28 C29 O8 3.2(10)
C32 C28 C29 O8 -177.0(7)
C27 C28 C29 O7 -178.4(6)
C32 C28 C29 O7 1.4(10)
C29 O7 C30 C31 -169.4(6)
C27 C28 C32 C33 -0.2(10)
C29 C28 C32 C33 180.0(7)
C26 N3 C33 C32 -1.9(10)
Pt2 N3 C33 C32 173.0(5)
C28 C32 C33 N3 1.1(11)
C35 N4 C34 C38 0.5(10)
Pt2 N4 C34 C38 175.5(5)
C35 N4 C34 C26 177.8(6)
Pt2 N4 C34 C26 -7.2(7)
N3 C26 C34 N4 -0.9(9)
C27 C26 C34 N4 -178.8(6)
N3 C26 C34 C38 176.4(6)
C27 C26 C34 C38 -1.5(10)
C34 N4 C35 C36 0.9(11)
Pt2 N4 C35 C36 -173.5(5)
N4 C35 C36 C37 -0.9(11)
C35 C36 C37 C38 -0.4(11)
C35 C36 C37 C39 -179.8(7)
C36 C37 C38 C34 1.7(10)
C39 C37 C38 C34 -178.8(6)
N4 C34 C38 C37 -1.8(10)
C26 C34 C38 C37 -179.0(6)
C40 O9 C39 O10 1.5(10)
C40 O9 C39 C37 -180.0(6)
C38 C37 C39 O10 -13.3(10)
C36 C37 C39 O10 166.1(7)
C38 C37 C39 O9 168.1(6)
C36 C37 C39 O9 -12.5(10)
C39 O9 C40 C41 174.0(6)
C49 Pt2 C42 C43 71.5(5)
C50 Pt2 C42 C43 158.4(5)
N4 Pt2 C42 C43 -105.0(5)
N3 Pt2 C42 C43 -27.1(5)
Pt2 C42 C43 C44 -93.2(7)
Pt2 C42 C43 C48 86.4(7)
C48 C43 C44 C45 1.1(11)
C42 C43 C44 C45 -179.1(7)
C43 C44 C45 C46 -2.4(12)
C44 C45 C46 C47 1.6(12)
C45 C46 C47 C48 0.4(12)
C46 C47 C48 C43 -1.6(11)
C46 C47 C48 B2 176.8(7)
C44 C43 C48 C47 0.8(10)
C42 C43 C48 C47 -178.9(7)
C44 C43 C48 B2 -177.4(7)
C42 C43 C48 B2 2.9(11)
C47 C48 B2 O11 -145.3(7)
C43 C48 B2 O11 32.9(11)
C47 C48 B2 O12 30.8(10)
C43 C48 B2 O12 -150.9(7)
